data_4120418
loop_
_publ_author_name
'Anton Lishchynskyi'
'Vladimir V. Grushin'

_publ_section_title
;
 Cupration of C2F5H: Isolation, Structure, and Synthetic Applications of
 [K(DMF)2][(t-BuO)Cu(C2F5)]. Highly Efficient Pentafluoroethylation of
 Unactivated Aryl Bromides
;
_journal_name_full 'Journal of the American Chemical Society'
_journal_page_first 12584
_journal_page_last 12587
_journal_paper_doi 10.1021/ja407017j
_journal_volume 135
_journal_year 2013
_chemical_formula_sum 'C14 H21 F5 N2 Pd'
_chemical_formula_weight 418.73
_chemical_name_systematic
; 
 ? 
;
_space_group_IT_number 15
_symmetry_cell_setting monoclinic
_symmetry_space_group_name_Hall '-C 2yc'
_symmetry_space_group_name_H-M 'C 1 2/c 1'
_atom_sites_solution_hydrogens geom
_atom_sites_solution_primary direct
_atom_sites_solution_secondary difmap
_audit_creation_method SHELXL-97
_cell_angle_alpha 90.00
_cell_angle_beta 103.2850(10)
_cell_angle_gamma 90.00
_cell_formula_units_Z 8
_cell_length_a 23.7726(6)
_cell_length_b 8.5915(2)
_cell_length_c 16.3896(4)
_cell_measurement_reflns_used 7085
_cell_measurement_temperature 100(2)
_cell_measurement_theta_max 30.14
_cell_measurement_theta_min 2.53
_cell_volume 3257.87(14)
_computing_cell_refinement 'Bruker APEX2 v2011.4-0'
_computing_data_collection 'Bruker APEX2 v2011.4-0'
_computing_data_reduction 'Bruker SAINT V7.60A'
_computing_molecular_graphics 'Bruker SHELXTL'
_computing_publication_material 'Bruker SHELXTL'
_computing_structure_refinement 'SHELXL-97 (Sheldrick, 2008)'
_computing_structure_solution 'SHELXS-97 (Sheldrick, 2008)'
_diffrn_ambient_temperature 100(2)
_diffrn_detector_area_resol_mean 512
_diffrn_detector_type '4K CCD area detector APEX II'
_diffrn_measured_fraction_theta_full 1.000
_diffrn_measured_fraction_theta_max 0.890
_diffrn_measurement_device_type 'APEX DUO Kappa 4-axis goniometer'
_diffrn_measurement_method
;
 Fullsphere data collection, phi and omega scans
;
_diffrn_measurement_specimen_support 'magnetic support whith MicroMount'
_diffrn_radiation_monochromator 'Quazar MX Multilayer Optics'
_diffrn_radiation_type MoK\a
_diffrn_radiation_wavelength 0.71073
_diffrn_reflns_av_R_equivalents 0.0222
_diffrn_reflns_av_sigmaI/netI 0.0264
_diffrn_reflns_limit_h_max 31
_diffrn_reflns_limit_h_min -33
_diffrn_reflns_limit_k_max 11
_diffrn_reflns_limit_k_min -12
_diffrn_reflns_limit_l_max 16
_diffrn_reflns_limit_l_min -21
_diffrn_reflns_number 12724
_diffrn_reflns_theta_full 25.00
_diffrn_reflns_theta_max 30.37
_diffrn_reflns_theta_min 1.76
_diffrn_source 'Micorfocus source E025 IuS'
_diffrn_source_current 0.6
_diffrn_source_power 50
_diffrn_source_size '0.2 mm x 0.2 mm fine focus'
_diffrn_source_type 'Bruker APEX DUO'
_exptl_absorpt_coefficient_mu 1.186
_exptl_absorpt_correction_T_max 0.8421
_exptl_absorpt_correction_T_min 0.7973
_exptl_absorpt_correction_type empirical
_exptl_absorpt_process_details
; 
 SADABS Version 2008/1 Bruker-Nonius
 Blessing, Acta Cryst. (1995) A51 33-38
;
_exptl_crystal_density_diffrn 1.707
_exptl_crystal_description block
_exptl_crystal_F_000 1680
_exptl_crystal_size_max 0.20
_exptl_crystal_size_mid 0.15
_exptl_crystal_size_min 0.15
_refine_diff_density_max 1.008
_refine_diff_density_min -0.505
_refine_diff_density_rms 0.096
_refine_ls_extinction_method none
_refine_ls_goodness_of_fit_ref 1.049
_refine_ls_hydrogen_treatment noref
_refine_ls_matrix_type full
_refine_ls_number_parameters 238
_refine_ls_number_reflns 4375
_refine_ls_number_restraints 33
_refine_ls_restrained_S_all 1.049
_refine_ls_R_factor_all 0.0262
_refine_ls_R_factor_gt 0.0224
_refine_ls_shift/su_max 0.003
_refine_ls_shift/su_mean 0.000
_refine_ls_structure_factor_coef Fsqd
_refine_ls_weighting_details 'calc w=1/[\s^2^(Fo^2^)+(0.0241P)^2^+3.9924P] where P=(Fo^2^+2Fc^2^)/3'
_refine_ls_weighting_scheme calc
_refine_ls_wR_factor_gt 0.0538
_refine_ls_wR_factor_ref 0.0557
_reflns_number_gt 3942
_reflns_number_total 4375
_reflns_threshold_expression >2sigma(I)
_cod_data_source_file ja407017j_si_003.cif
_cod_data_source_block mo_al805_0m
_cod_database_code 4120418

loop_
_symmetry_equiv_pos_as_xyz
'x, y, z'
'-x, y, -z+1/2'
'x+1/2, y+1/2, z'
'-x+1/2, y+1/2, -z+1/2'
'-x, -y, -z'
'x, -y, z-1/2'
'-x+1/2, -y+1/2, -z'
'x+1/2, -y+1/2, z-1/2'

loop_
_atom_site_label
_atom_site_type_symbol
_atom_site_fract_x
_atom_site_fract_y
_atom_site_fract_z
_atom_site_U_iso_or_equiv
_atom_site_adp_type
_atom_site_occupancy
_atom_site_symmetry_multiplicity
_atom_site_calc_flag
_atom_site_refinement_flags
_atom_site_disorder_assembly
_atom_site_disorder_group
Pd1 Pd 0.377768(5) 0.342409(14) 0.998520(8) 0.01322(5) Uani 1 1 d . A .
N1 N 0.41863(7) 0.17832(19) 1.09882(10) 0.0229(3) Uani 1 1 d D . .
N2 N 0.34399(7) 0.44450(18) 1.09830(9) 0.0199(3) Uani 1 1 d D . .
F1 F 0.36291(5) 0.22904(14) 0.82817(7) 0.0276(3) Uani 1 1 d . A .
F2 F 0.42199(5) 0.08884(13) 0.92015(7) 0.0273(3) Uani 1 1 d . A .
F3 F 0.50162(5) 0.32510(19) 0.94108(9) 0.0458(4) Uani 1 1 d . . .
F4 F 0.47332(6) 0.23200(17) 0.81697(9) 0.0421(3) Uani 1 1 d . . .
F5 F 0.44509(6) 0.45801(15) 0.84459(9) 0.0370(3) Uani 1 1 d . . .
C1 C 0.33728(8) 0.5016(2) 0.91780(11) 0.0174(3) Uani 1 1 d . . .
C2 C 0.28288(8) 0.4690(2) 0.86788(11) 0.0212(4) Uani 1 1 d . A .
H2 H 0.2680 0.3664 0.8677 0.025 Uiso 1 1 calc RD . .
C3 C 0.24966(8) 0.5818(2) 0.81817(12) 0.0239(4) Uani 1 1 d . . .
H3 H 0.2125 0.5562 0.7850 0.029 Uiso 1 1 calc R A .
C4 C 0.27080(9) 0.7313(2) 0.81715(12) 0.0258(4) Uani 1 1 d . A .
H4 H 0.2481 0.8094 0.7839 0.031 Uiso 1 1 calc R . .
C5 C 0.32532(9) 0.7668(2) 0.86486(12) 0.0259(4) Uani 1 1 d . . .
H5 H 0.3403 0.8691 0.8637 0.031 Uiso 1 1 calc R A .
C6 C 0.35837(9) 0.6531(2) 0.91459(12) 0.0213(4) Uani 1 1 d . A .
H6 H 0.3958 0.6788 0.9468 0.026 Uiso 1 1 calc R . .
C7 C 0.40445(8) 0.2433(2) 0.90223(11) 0.0196(4) Uani 1 1 d . . .
C8 C 0.45600(9) 0.3149(3) 0.87603(13) 0.0275(4) Uani 1 1 d . A .
C9 C 0.41463(11) 0.2609(3) 1.17756(14) 0.0254(5) Uani 0.88 1 d PDU A 1
H9A H 0.4442 0.3440 1.1898 0.030 Uiso 0.88 1 calc PR A 1
H9B H 0.4224 0.1865 1.2250 0.030 Uiso 0.88 1 calc PR A 1
C10 C 0.35568(11) 0.3309(3) 1.16884(14) 0.0258(5) Uani 0.88 1 d PDU A 1
H10A H 0.3261 0.2476 1.1581 0.031 Uiso 0.88 1 calc PR A 1
H10B H 0.3535 0.3842 1.2216 0.031 Uiso 0.88 1 calc PR A 1
C11 C 0.48088(13) 0.1499(8) 1.1063(10) 0.0309(8) Uani 0.88 1 d PD A 1
H11A H 0.4966 0.0909 1.1577 0.046 Uiso 0.88 1 calc PR A 1
H11B H 0.5012 0.2497 1.1085 0.046 Uiso 0.88 1 calc PR A 1
H11C H 0.4862 0.0903 1.0577 0.046 Uiso 0.88 1 calc PR A 1
C12 C 0.38879(17) 0.0266(4) 1.0913(2) 0.0314(8) Uani 0.88 1 d PD A 1
H12A H 0.3946 -0.0277 1.0413 0.047 Uiso 0.88 1 calc PR A 1
H12B H 0.3474 0.0432 1.0865 0.047 Uiso 0.88 1 calc PR A 1
H12C H 0.4046 -0.0364 1.1412 0.047 Uiso 0.88 1 calc PR A 1
C13 C 0.36948(14) 0.5974(3) 1.12595(19) 0.0272(7) Uani 0.88 1 d PD A 1
H13A H 0.3604 0.6710 1.0791 0.041 Uiso 0.88 1 calc PR A 1
H13B H 0.4115 0.5870 1.1450 0.041 Uiso 0.88 1 calc PR A 1
H13C H 0.3535 0.6359 1.1722 0.041 Uiso 0.88 1 calc PR A 1
C14 C 0.28006(10) 0.4627(4) 1.07310(16) 0.0259(6) Uani 0.88 1 d PD A 1
H14A H 0.2651 0.4866 1.1226 0.039 Uiso 0.88 1 calc PR A 1
H14B H 0.2627 0.3657 1.0476 0.039 Uiso 0.88 1 calc PR A 1
H14C H 0.2703 0.5477 1.0324 0.039 Uiso 0.88 1 calc PR A 1
C9' C 0.3862(6) 0.2053(13) 1.1668(7) 0.014(2) Uani 0.13 1 d PDU A 2
H9'1 H 0.4062 0.1549 1.2198 0.016 Uiso 0.13 1 calc PR A 2
H9'2 H 0.3464 0.1637 1.1499 0.016 Uiso 0.13 1 calc PR A 2
C10' C 0.3856(6) 0.3806(13) 1.1765(6) 0.015(2) Uani 0.13 1 d PDU A 2
H10C H 0.4248 0.4236 1.1813 0.018 Uiso 0.13 1 calc PR A 2
H10D H 0.3722 0.4091 1.2275 0.018 Uiso 0.13 1 calc PR A 2
C11' C 0.4826(6) 0.170(6) 1.110(7) 0.0309(8) Uani 0.13 1 d PD A 2
H11D H 0.4983 0.0934 1.1540 0.046 Uiso 0.13 1 calc PR A 2
H11E H 0.4995 0.2724 1.1274 0.046 Uiso 0.13 1 calc PR A 2
H11F H 0.4920 0.1389 1.0576 0.046 Uiso 0.13 1 calc PR A 2
C12' C 0.3958(15) 0.018(2) 1.0721(19) 0.0314(8) Uani 0.13 1 d PD A 2
H12D H 0.4008 -0.0493 1.1215 0.047 Uiso 0.13 1 calc PR A 2
H12E H 0.4171 -0.0252 1.0328 0.047 Uiso 0.13 1 calc PR A 2
H12F H 0.3547 0.0251 1.0447 0.047 Uiso 0.13 1 calc PR A 2
C13' C 0.3593(11) 0.6134(15) 1.108(2) 0.0272(7) Uani 0.13 1 d PD A 2
H13D H 0.3363 0.6717 1.0606 0.041 Uiso 0.13 1 calc PR A 2
H13E H 0.4005 0.6267 1.1099 0.041 Uiso 0.13 1 calc PR A 2
H13F H 0.3510 0.6524 1.1603 0.041 Uiso 0.13 1 calc PR A 2
C14' C 0.2820(5) 0.428(3) 1.0948(15) 0.0259(6) Uani 0.13 1 d PD A 2
H14D H 0.2744 0.4569 1.1490 0.039 Uiso 0.13 1 calc PR A 2
H14E H 0.2704 0.3195 1.0820 0.039 Uiso 0.13 1 calc PR A 2
H14F H 0.2600 0.4960 1.0509 0.039 Uiso 0.13 1 calc PR A 2

loop_
_atom_site_aniso_label
_atom_site_aniso_U_11
_atom_site_aniso_U_22
_atom_site_aniso_U_33
_atom_site_aniso_U_23
_atom_site_aniso_U_13
_atom_site_aniso_U_12
Pd1 0.01257(7) 0.01493(7) 0.01171(7) -0.00059(5) 0.00187(5) -0.00003(5)
N1 0.0250(8) 0.0240(8) 0.0186(8) 0.0024(6) 0.0032(6) 0.0058(6)
N2 0.0220(8) 0.0223(8) 0.0161(7) -0.0008(6) 0.0057(6) 0.0022(6)
F1 0.0274(6) 0.0346(6) 0.0178(5) -0.0091(5) -0.0008(5) 0.0032(5)
F2 0.0347(6) 0.0216(6) 0.0265(6) -0.0025(5) 0.0090(5) 0.0077(5)
F3 0.0182(6) 0.0809(11) 0.0382(8) 0.0047(7) 0.0063(6) -0.0068(6)
F4 0.0503(8) 0.0477(8) 0.0383(7) 0.0015(6) 0.0305(7) 0.0136(7)
F5 0.0421(7) 0.0335(7) 0.0433(8) 0.0070(6) 0.0261(6) -0.0002(6)
C1 0.0204(8) 0.0175(8) 0.0149(8) -0.0013(6) 0.0055(7) 0.0009(7)
C2 0.0211(9) 0.0240(9) 0.0190(9) 0.0024(7) 0.0058(7) 0.0019(7)
C3 0.0200(9) 0.0317(10) 0.0182(9) -0.0006(8) 0.0009(7) 0.0053(8)
C4 0.0345(11) 0.0235(9) 0.0189(9) 0.0020(7) 0.0053(8) 0.0125(8)
C5 0.0396(11) 0.0167(9) 0.0223(9) -0.0011(7) 0.0088(8) 0.0020(8)
C6 0.0248(9) 0.0209(9) 0.0182(9) -0.0024(7) 0.0049(7) -0.0013(7)
C7 0.0197(9) 0.0193(8) 0.0177(8) -0.0014(7) 0.0001(7) 0.0028(7)
C8 0.0266(10) 0.0350(11) 0.0228(10) 0.0008(8) 0.0097(8) 0.0058(8)
C9 0.0257(11) 0.0347(12) 0.0154(10) 0.0016(9) 0.0040(9) 0.0031(10)
C10 0.0271(12) 0.0339(13) 0.0177(10) 0.0026(9) 0.0081(9) 0.0007(10)
C11 0.0250(10) 0.032(2) 0.030(2) 0.003(2) -0.0064(10) 0.0047(9)
C12 0.0353(17) 0.0299(11) 0.027(2) 0.0110(11) 0.0037(12) -0.0047(11)
C13 0.0304(16) 0.0317(12) 0.0208(19) -0.0121(10) 0.0084(12) -0.0085(11)
C14 0.0225(10) 0.0342(16) 0.0237(16) -0.0059(10) 0.0112(9) -0.0023(9)
C9' 0.015(5) 0.016(5) 0.011(5) 0.003(4) 0.004(4) -0.005(4)
C10' 0.016(5) 0.017(5) 0.013(5) 0.001(4) 0.004(4) -0.002(5)
C11' 0.0250(10) 0.032(2) 0.030(2) 0.003(2) -0.0064(10) 0.0047(9)
C12' 0.0353(17) 0.0299(11) 0.027(2) 0.0110(11) 0.0037(12) -0.0047(11)
C13' 0.0304(16) 0.0317(12) 0.0208(19) -0.0121(10) 0.0084(12) -0.0085(11)
C14' 0.0225(10) 0.0342(16) 0.0237(16) -0.0059(10) 0.0112(9) -0.0023(9)

loop_
_atom_type_symbol
_atom_type_description
_atom_type_scat_dispersion_real
_atom_type_scat_dispersion_imag
_atom_type_scat_source
C C 0.0033 0.0016 'International Tables Vol C Tables 4.2.6.8 and 6.1.1.4'
H H 0.0000 0.0000 'International Tables Vol C Tables 4.2.6.8 and 6.1.1.4'
N N 0.0061 0.0033 'International Tables Vol C Tables 4.2.6.8 and 6.1.1.4'
F F 0.0171 0.0103 'International Tables Vol C Tables 4.2.6.8 and 6.1.1.4'
Pd Pd -0.9988 1.0072 'International Tables Vol C Tables 4.2.6.8 and 6.1.1.4'

loop_
_geom_angle_atom_site_label_1
_geom_angle_atom_site_label_2
_geom_angle_atom_site_label_3
_geom_angle
C1 Pd1 C7 87.77(7)
C1 Pd1 N2 90.98(6)
C7 Pd1 N2 176.61(6)
C1 Pd1 N1 173.67(6)
C7 Pd1 N1 98.56(7)
N2 Pd1 N1 82.69(6)
C12 N1 C11 108.3(3)
C12 N1 C11' 115(2)
C11 N1 C11' 7.2(18)
C12 N1 C9 111.49(19)
C11 N1 C9 105.5(5)
C11' N1 C9 100(4)
C12 N1 C12' 15.2(12)
C11 N1 C12' 99.2(16)
C11' N1 C12' 106.4(10)
C9 N1 C12' 126.4(11)
C12 N1 C9' 83.1(5)
C11 N1 C9' 129.5(8)
C11' N1 C9' 126(4)
C9 N1 C9' 31.4(5)
C12' N1 C9' 98.2(12)
C12 N1 Pd1 112.35(18)
C11 N1 Pd1 115.3(6)
C11' N1 Pd1 113(4)
C9 N1 Pd1 103.59(12)
C12' N1 Pd1 107.4(14)
C9' N1 Pd1 103.8(5)
C14' N2 C13 115.9(11)
C14' N2 C14 17.8(8)
C13 N2 C14 108.25(19)
C14' N2 C10 88.5(9)
C13 N2 C10 110.81(18)
C14 N2 C10 106.28(17)
C14' N2 C13' 108.4(9)
C13 N2 C13' 14.0(11)
C14 N2 C13' 97.8(11)
C10 N2 C13' 123.7(12)
C14' N2 C10' 116.6(10)
C13 N2 C10' 85.5(5)
C14 N2 C10' 133.8(6)
C10 N2 C10' 31.2(5)
C13' N2 C10' 99.4(12)
C14' N2 Pd1 118.3(10)
C13 N2 Pd1 113.30(17)
C14 N2 Pd1 111.40(14)
C10 N2 Pd1 106.58(12)
C13' N2 Pd1 110.6(13)
C10' N2 Pd1 101.9(5)
C2 C1 C6 117.23(17)
C2 C1 Pd1 119.68(13)
C6 C1 Pd1 122.76(14)
C3 C2 C1 122.07(18)
C4 C3 C2 119.77(18)
C3 C4 C5 119.58(18)
C4 C5 C6 120.34(18)
C5 C6 C1 120.99(18)
F1 C7 F2 102.59(14)
F1 C7 C8 104.33(15)
F2 C7 C8 102.84(15)
F1 C7 Pd1 115.73(12)
F2 C7 Pd1 111.54(12)
C8 C7 Pd1 117.97(13)
F5 C8 F3 107.28(18)
F5 C8 F4 105.98(16)
F3 C8 F4 106.44(17)
F5 C8 C7 112.60(16)
F3 C8 C7 111.12(16)
F4 C8 C7 113.00(18)
N1 C9 C10 110.55(19)
N2 C10 C9 109.87(19)
N1 C9' C10' 104.4(8)
C9' C10' N2 106.8(9)

loop_
_geom_bond_atom_site_label_1
_geom_bond_atom_site_label_2
_geom_bond_distance
Pd1 C1 1.9903(18)
Pd1 C7 2.0193(18)
Pd1 N2 2.1660(15)
Pd1 N1 2.2135(16)
N1 C12 1.475(3)
N1 C11 1.477(3)
N1 C11' 1.489(10)
N1 C9 1.495(3)
N1 C12' 1.506(10)
N1 C9' 1.511(8)
N2 C14' 1.468(9)
N2 C13 1.474(3)
N2 C14 1.489(3)
N2 C10 1.490(3)
N2 C13' 1.495(10)
N2 C10' 1.529(8)
F1 C7 1.383(2)
F2 C7 1.402(2)
F3 C8 1.338(2)
F4 C8 1.340(2)
F5 C8 1.335(2)
C1 C2 1.391(3)
C1 C6 1.400(2)
C2 C3 1.390(3)
C3 C4 1.381(3)
C4 C5 1.385(3)
C5 C6 1.393(3)
C7 C8 1.519(3)
C9 C10 1.501(3)
C9' C10' 1.515(9)

loop_
_geom_torsion_atom_site_label_1
_geom_torsion_atom_site_label_2
_geom_torsion_atom_site_label_3
_geom_torsion_atom_site_label_4
_geom_torsion
C1 Pd1 N1 C12 103.5(6)
C7 Pd1 N1 C12 -73.30(17)
N2 Pd1 N1 C12 103.52(17)
C1 Pd1 N1 C11 -131.7(7)
C7 Pd1 N1 C11 51.5(4)
N2 Pd1 N1 C11 -131.7(4)
C1 Pd1 N1 C11' -124(3)
C7 Pd1 N1 C11' 59(3)
N2 Pd1 N1 C11' -124(3)
C1 Pd1 N1 C9 -16.9(7)
C7 Pd1 N1 C9 166.25(14)
N2 Pd1 N1 C9 -16.93(14)
C1 Pd1 N1 C12' 118.8(14)
C7 Pd1 N1 C12' -58.0(13)
N2 Pd1 N1 C12' 118.8(13)
C1 Pd1 N1 C9' 15.4(8)
C7 Pd1 N1 C9' -161.4(5)
N2 Pd1 N1 C9' 15.4(5)
C1 Pd1 N2 C14' 70.4(10)
C7 Pd1 N2 C14' 2.2(15)
N1 Pd1 N2 C14' -109.6(10)
C1 Pd1 N2 C13 -70.07(15)
C7 Pd1 N2 C13 -138.3(11)
N1 Pd1 N2 C13 109.93(15)
C1 Pd1 N2 C14 52.27(15)
C7 Pd1 N2 C14 -15.9(12)
N1 Pd1 N2 C14 -127.73(15)
C1 Pd1 N2 C10 167.80(14)
C7 Pd1 N2 C10 99.6(11)
N1 Pd1 N2 C10 -12.20(14)
C1 Pd1 N2 C13' -55.3(11)
C7 Pd1 N2 C13' -123.5(15)
N1 Pd1 N2 C13' 124.7(11)
C1 Pd1 N2 C10' -160.3(5)
C7 Pd1 N2 C10' 131.5(12)
N1 Pd1 N2 C10' 19.7(5)
C7 Pd1 C1 C2 82.80(15)
N2 Pd1 C1 C2 -94.05(15)
N1 Pd1 C1 C2 -94.0(6)
C7 Pd1 C1 C6 -104.07(16)
N2 Pd1 C1 C6 79.08(16)
N1 Pd1 C1 C6 79.1(6)
C6 C1 C2 C3 -1.6(3)
Pd1 C1 C2 C3 171.88(14)
C1 C2 C3 C4 0.4(3)
C2 C3 C4 C5 0.9(3)
C3 C4 C5 C6 -1.0(3)
C4 C5 C6 C1 -0.3(3)
C2 C1 C6 C5 1.6(3)
Pd1 C1 C6 C5 -171.73(14)
C1 Pd1 C7 F1 -44.29(14)
N2 Pd1 C7 F1 24.0(12)
N1 Pd1 C7 F1 135.35(13)
C1 Pd1 C7 F2 -161.07(13)
N2 Pd1 C7 F2 -92.8(11)
N1 Pd1 C7 F2 18.58(13)
C1 Pd1 C7 C8 80.24(15)
N2 Pd1 C7 C8 148.6(10)
N1 Pd1 C7 C8 -100.11(14)
F1 C7 C8 F5 64.3(2)
F2 C7 C8 F5 171.07(15)
Pd1 C7 C8 F5 -65.7(2)
F1 C7 C8 F3 -175.35(16)
F2 C7 C8 F3 -68.55(19)
Pd1 C7 C8 F3 54.6(2)
F1 C7 C8 F4 -55.8(2)
F2 C7 C8 F4 51.0(2)
Pd1 C7 C8 F4 174.22(13)
C12 N1 C9 C10 -76.5(3)
C11 N1 C9 C10 166.1(5)
C11' N1 C9 C10 161(4)
C12' N1 C9 C10 -79.6(19)
C9' N1 C9 C10 -49.8(9)
Pd1 N1 C9 C10 44.5(2)
C14' N2 C10 C9 159.4(10)
C13 N2 C10 C9 -83.4(3)
C14 N2 C10 C9 159.2(2)
C13' N2 C10 C9 -89.4(14)
C10' N2 C10 C9 -45.4(9)
Pd1 N2 C10 C9 40.3(2)
N1 C9 C10 N2 -59.9(3)
C12 N1 C9' C10' -159.5(9)
C11 N1 C9' C10' 92.4(10)
C11' N1 C9' C10' 84(3)
C9 N1 C9' C10' 45.4(6)
C12' N1 C9' C10' -158.4(17)
Pd1 N1 C9' C10' -48.1(9)
N1 C9' C10' N2 71.5(12)
C14' N2 C10' C9' 76.8(15)
C13 N2 C10' C9' -166.5(9)
C14 N2 C10' C9' 82.5(10)
C10 N2 C10' C9' 48.8(7)
C13' N2 C10' C9' -167.1(15)
Pd1 N2 C10' C9' -53.6(10)
